data_2229519
loop_
_publ_author_name
'Fun, Hoong-Kun'
'Chanawanno, Kullapa'
'Chantrapromma, Suchada'

_publ_section_title
;
 2-(2-Hydroxy-3-methoxyphenyl)-6<i>H</i>-perimidin-6-one
;
_journal_coeditor_code SJ5107
_journal_issue 3
_journal_name_full 'Acta Crystallographica Section E'
_journal_page_first o715
_journal_page_last o716
_journal_paper_doi 10.1107/S1600536811006465
_journal_volume 67
_journal_year 2011
_chemical_formula_iupac 'C18 H12 N2 O3'
_chemical_formula_moiety 'C18 H12 N2 O3'
_chemical_formula_sum 'C18 H12 N2 O3'
_chemical_formula_weight 304.30
_chemical_melting_point_gt 507
_chemical_melting_point_lt 508
_chemical_name_systematic
;
2-(2-Hydroxy-3-methoxyphenyl)-6<i>H</i>-perimidin-6-one
;
_space_group_IT_number 15
_symmetry_cell_setting monoclinic
_symmetry_space_group_name_Hall '-C 2yc'
_symmetry_space_group_name_H-M 'C 1 2/c 1'
_atom_sites_solution_hydrogens geom
_atom_sites_solution_primary direct
_atom_sites_solution_secondary difmap
_audit_creation_method SHELXL-97
_cell_angle_alpha 90.00
_cell_angle_beta 94.373(3)
_cell_angle_gamma 90.00
_cell_formula_units_Z 8
_cell_length_a 25.4718(17)
_cell_length_b 7.0666(3)
_cell_length_c 15.0815(6)
_cell_measurement_reflns_used 6529
_cell_measurement_temperature 100
_cell_measurement_theta_max 36.30
_cell_measurement_theta_min 1.60
_cell_volume 2706.8(2)
_computing_cell_refinement 'SAINT (Bruker, 2005)'
_computing_data_collection 'APEX2 (Bruker, 2005)'
_computing_data_reduction 'SAINT (Bruker, 2005)'
_computing_molecular_graphics 'SHELXTL (Sheldrick, 2008)'
_computing_publication_material
;
SHELXTL (Sheldrick, 2008) and PLATON (Spek, 2009)
;
_computing_structure_refinement 'SHELXTL (Sheldrick, 2008)'
_computing_structure_solution 'SHELXTL (Sheldrick, 2008)'
_diffrn_ambient_temperature 100
_diffrn_measured_fraction_theta_full 0.997
_diffrn_measured_fraction_theta_max 0.997
_diffrn_measurement_device_type 'Bruker APEX DUO CCD area-detector'
_diffrn_measurement_method '\f and \w'
_diffrn_radiation_monochromator graphite
_diffrn_radiation_source 'sealed tube'
_diffrn_radiation_type MoK\a
_diffrn_radiation_wavelength 0.71073
_diffrn_reflns_av_R_equivalents 0.0721
_diffrn_reflns_av_sigmaI/netI 0.0553
_diffrn_reflns_limit_h_max 34
_diffrn_reflns_limit_h_min -42
_diffrn_reflns_limit_k_max 11
_diffrn_reflns_limit_k_min -11
_diffrn_reflns_limit_l_max 25
_diffrn_reflns_limit_l_min -24
_diffrn_reflns_number 42939
_diffrn_reflns_theta_full 36.30
_diffrn_reflns_theta_max 36.30
_diffrn_reflns_theta_min 1.60
_diffrn_standards_number 0
_exptl_absorpt_coefficient_mu 0.104
_exptl_absorpt_correction_T_max 0.9943
_exptl_absorpt_correction_T_min 0.9334
_exptl_absorpt_correction_type multi-scan
_exptl_absorpt_process_details '(SADABS; Bruker, 2005)'
_exptl_crystal_colour Purple
_exptl_crystal_density_diffrn 1.493
_exptl_crystal_density_method 'not measured'
_exptl_crystal_description Needle
_exptl_crystal_F_000 1264
_exptl_crystal_size_max 0.67
_exptl_crystal_size_mid 0.11
_exptl_crystal_size_min 0.05
_refine_diff_density_max 0.566
_refine_diff_density_min -0.290
_refine_ls_extinction_method none
_refine_ls_goodness_of_fit_ref 1.020
_refine_ls_hydrogen_treatment refall
_refine_ls_matrix_type full
_refine_ls_number_parameters 255
_refine_ls_number_reflns 6529
_refine_ls_number_restraints 0
_refine_ls_restrained_S_all 1.020
_refine_ls_R_factor_all 0.1323
_refine_ls_R_factor_gt 0.0660
_refine_ls_shift/su_max 0.001
_refine_ls_shift/su_mean 0.001
_refine_ls_structure_factor_coef Fsqd
_refine_ls_weighting_details 'calc w=1/[\s^2^(Fo^2^)+(0.1100P)^2^] where P=(Fo^2^+2Fc^2^)/3'
_refine_ls_weighting_scheme calc
_refine_ls_wR_factor_gt 0.1728
_refine_ls_wR_factor_ref 0.2095
_reflns_number_gt 3471
_reflns_number_total 6529
_reflns_threshold_expression I>2\s(I)
_cod_data_source_file sj5107.cif
_cod_data_source_block I
_cod_original_sg_symbol_H-M 'C 2/c'
_cod_database_code 2229519
_cod_database_fobs_code 2229519

loop_
_symmetry_equiv_pos_as_xyz
'x, y, z'
'-x, y, -z+1/2'
'x+1/2, y+1/2, z'
'-x+1/2, y+1/2, -z+1/2'
'-x, -y, -z'
'x, -y, z-1/2'
'-x+1/2, -y+1/2, -z'
'x+1/2, -y+1/2, z-1/2'

loop_
_atom_site_type_symbol
_atom_site_label
_atom_site_fract_x
_atom_site_fract_y
_atom_site_fract_z
_atom_site_U_iso_or_equiv
_atom_site_adp_type
_atom_site_calc_flag
_atom_site_refinement_flags
_atom_site_occupancy
_atom_site_disorder_assembly
_atom_site_disorder_group
O O1 1.20986(4) 0.86652(17) 0.36853(7) 0.0390(3) Uani d . 1 . .
O O2 0.93604(4) 0.76137(15) 0.66009(7) 0.0305(2) Uani d . 1 . .
H H1O2 0.9692(9) 0.784(3) 0.6441(15) 0.068(7) Uiso d . 1 . .
O O3 0.83728(4) 0.69274(15) 0.67439(7) 0.0307(2) Uani d . 1 . .
N N1 1.00314(4) 0.71962(15) 0.40931(7) 0.0230(2) Uani d . 1 . .
N N2 1.01534(4) 0.77988(14) 0.56606(7) 0.0217(2) Uani d . 1 . .
C C1 0.92971(5) 0.68964(16) 0.50224(9) 0.0213(2) Uani d . 1 . .
C C2 0.90819(5) 0.70778(17) 0.58472(9) 0.0229(3) Uani d . 1 . .
C C3 0.85404(5) 0.66982(18) 0.59105(9) 0.0245(3) Uani d . 1 . .
C C4 0.82297(5) 0.61425(18) 0.51641(10) 0.0269(3) Uani d . 1 . .
H H4 0.7846(8) 0.588(3) 0.5190(13) 0.053(5) Uiso d . 1 . .
C C5 0.84470(5) 0.59241(19) 0.43503(9) 0.0271(3) Uani d . 1 . .
H H5 0.8242(6) 0.542(2) 0.3839(11) 0.032(4) Uiso d . 1 . .
C C6 0.89730(5) 0.62922(18) 0.42762(9) 0.0242(3) Uani d . 1 . .
H H6 0.9121(6) 0.608(3) 0.3716(12) 0.039(5) Uiso d . 1 . .
C C7 0.98576(5) 0.73220(16) 0.49261(9) 0.0208(2) Uani d . 1 . .
C C8 1.05351(5) 0.75829(17) 0.40160(9) 0.0222(2) Uani d . 1 . .
C C9 1.07449(5) 0.7429(2) 0.31468(9) 0.0271(3) Uani d . 1 . .
H H9 1.0495(6) 0.696(2) 0.2625(11) 0.027(4) Uiso d . 1 . .
C C10 1.12551(5) 0.7780(2) 0.30472(9) 0.0281(3) Uani d . 1 . .
H H10 1.1420(6) 0.761(2) 0.2446(11) 0.031(4) Uiso d . 1 . .
C C11 1.16293(5) 0.83502(19) 0.37912(9) 0.0269(3) Uani d . 1 . .
C C12 1.14203(5) 0.84961(17) 0.46741(9) 0.0233(3) Uani d . 1 . .
C C13 1.17405(5) 0.89476(19) 0.54295(9) 0.0268(3) Uani d . 1 . .
H H13 1.2155(6) 0.916(2) 0.5341(11) 0.032 Uiso d . 1 . .
C C14 1.15283(5) 0.90293(19) 0.62651(10) 0.0284(3) Uani d . 1 . .
H H14 1.1753(6) 0.931(2) 0.6784(10) 0.029(4) Uiso d . 1 . .
C C15 1.10056(5) 0.86583(18) 0.63559(9) 0.0257(3) Uani d . 1 . .
H H15 1.0859(6) 0.865(2) 0.6931(12) 0.036(4) Uiso d . 1 . .
C C16 1.06736(5) 0.81935(16) 0.55893(9) 0.0218(2) Uani d . 1 . .
C C17 1.08818(5) 0.81121(16) 0.47560(8) 0.0206(2) Uani d . 1 . .
C C18 0.78320(6) 0.6497(2) 0.68447(12) 0.0338(3) Uani d . 1 . .
H H18A 0.7621(7) 0.737(3) 0.6464(12) 0.039(5) Uiso d . 1 . .
H H18B 0.7746(6) 0.521(3) 0.6683(10) 0.032(4) Uiso d . 1 . .
H H18C 0.7805(7) 0.666(2) 0.7467(12) 0.035(4) Uiso d . 1 . .

loop_
_atom_site_aniso_label
_atom_site_aniso_U_11
_atom_site_aniso_U_22
_atom_site_aniso_U_33
_atom_site_aniso_U_12
_atom_site_aniso_U_13
_atom_site_aniso_U_23
O1 0.0255(5) 0.0525(7) 0.0408(6) -0.0050(5) 0.0157(4) 0.0022(5)
O2 0.0225(5) 0.0393(6) 0.0313(5) -0.0060(4) 0.0121(4) -0.0095(4)
O3 0.0201(4) 0.0387(6) 0.0353(5) -0.0036(4) 0.0158(4) -0.0050(4)
N1 0.0213(5) 0.0227(5) 0.0261(6) 0.0006(4) 0.0090(4) 0.0043(4)
N2 0.0189(5) 0.0195(5) 0.0278(6) -0.0018(4) 0.0099(4) -0.0012(4)
C1 0.0201(5) 0.0168(5) 0.0282(6) 0.0001(4) 0.0088(5) 0.0031(4)
C2 0.0204(6) 0.0202(5) 0.0290(7) -0.0007(4) 0.0089(5) -0.0003(4)
C3 0.0222(6) 0.0220(5) 0.0309(7) 0.0002(4) 0.0112(5) 0.0011(5)
C4 0.0186(6) 0.0244(6) 0.0383(8) -0.0017(5) 0.0073(5) 0.0059(5)
C5 0.0235(6) 0.0268(6) 0.0313(7) -0.0019(5) 0.0036(5) 0.0066(5)
C6 0.0245(6) 0.0234(6) 0.0254(6) -0.0002(4) 0.0066(5) 0.0054(5)
C7 0.0213(5) 0.0171(5) 0.0253(6) 0.0013(4) 0.0092(5) 0.0019(4)
C8 0.0212(5) 0.0196(5) 0.0266(6) 0.0013(4) 0.0079(5) 0.0041(4)
C9 0.0265(6) 0.0316(6) 0.0244(6) 0.0006(5) 0.0096(5) 0.0042(5)
C10 0.0273(6) 0.0330(7) 0.0254(7) 0.0006(5) 0.0118(5) 0.0051(5)
C11 0.0249(6) 0.0271(6) 0.0304(7) 0.0000(5) 0.0127(5) 0.0043(5)
C12 0.0204(5) 0.0213(5) 0.0297(6) -0.0008(4) 0.0109(5) 0.0026(5)
C13 0.0219(6) 0.0261(6) 0.0336(7) -0.0046(5) 0.0090(5) 0.0000(5)
C14 0.0248(6) 0.0295(6) 0.0319(7) -0.0057(5) 0.0077(5) -0.0041(5)
C15 0.0245(6) 0.0263(6) 0.0273(7) -0.0051(5) 0.0100(5) -0.0033(5)
C16 0.0211(5) 0.0175(5) 0.0281(6) -0.0020(4) 0.0104(4) -0.0016(4)
C17 0.0210(5) 0.0168(5) 0.0253(6) 0.0000(4) 0.0094(4) 0.0024(4)
C18 0.0192(6) 0.0437(9) 0.0405(9) -0.0047(6) 0.0145(6) -0.0017(7)

loop_
_atom_type_symbol
_atom_type_description
_atom_type_scat_dispersion_real
_atom_type_scat_dispersion_imag
_atom_type_scat_source
C C 0.0033 0.0016 'International Tables Vol C Tables 4.2.6.8 and 6.1.1.4'
H H 0.0000 0.0000 'International Tables Vol C Tables 4.2.6.8 and 6.1.1.4'
N N 0.0061 0.0033 'International Tables Vol C Tables 4.2.6.8 and 6.1.1.4'
O O 0.0106 0.0060 'International Tables Vol C Tables 4.2.6.8 and 6.1.1.4'

loop_
_geom_angle_atom_site_label_1
_geom_angle_atom_site_label_2
_geom_angle_atom_site_label_3
_geom_angle_site_symmetry_1
_geom_angle_site_symmetry_3
_geom_angle
_geom_angle_publ_flag
C2 O2 H1O2 . . 105.4(14) ?
C3 O3 C18 . . 116.32(11) ?
C8 N1 C7 . . 116.80(11) ?
C7 N2 C16 . . 118.40(11) ?
C2 C1 C6 . . 119.38(11) ?
C2 C1 C7 . . 120.97(11) ?
C6 C1 C7 . . 119.65(11) ?
O2 C2 C1 . . 123.88(11) ?
O2 C2 C3 . . 116.70(11) ?
C1 C2 C3 . . 119.41(12) ?
O3 C3 C4 . . 125.62(12) ?
O3 C3 C2 . . 114.43(12) ?
C4 C3 C2 . . 119.95(12) ?
C3 C4 C5 . . 120.50(12) ?
C3 C4 H4 . . 121.5(11) ?
C5 C4 H4 . . 118.0(11) ?
C6 C5 C4 . . 120.32(13) ?
C6 C5 H5 . . 118.3(9) ?
C4 C5 H5 . . 121.2(9) ?
C5 C6 C1 . . 120.42(12) ?
C5 C6 H6 . . 119.3(10) ?
C1 C6 H6 . . 120.2(10) ?
N2 C7 N1 . . 125.29(11) ?
N2 C7 C1 . . 117.29(11) ?
N1 C7 C1 . . 117.42(11) ?
N1 C8 C17 . . 122.25(12) ?
N1 C8 C9 . . 119.17(12) ?
C17 C8 C9 . . 118.57(11) ?
C10 C9 C8 . . 120.76(13) ?
C10 C9 H9 . . 121.4(9) ?
C8 C9 H9 . . 117.7(9) ?
C9 C10 C11 . . 122.77(12) ?
C9 C10 H10 . . 122.6(9) ?
C11 C10 H10 . . 114.6(9) ?
O1 C11 C10 . . 121.75(12) ?
O1 C11 C12 . . 121.49(13) ?
C10 C11 C12 . . 116.75(11) ?
C13 C12 C17 . . 119.11(12) ?
C13 C12 C11 . . 121.84(12) ?
C17 C12 C11 . . 119.03(12) ?
C12 C13 C14 . . 120.14(12) ?
C12 C13 H13 . . 116.6(8) ?
C14 C13 H13 . . 123.2(8) ?
C15 C14 C13 . . 121.45(13) ?
C15 C14 H14 . . 118.9(9) ?
C13 C14 H14 . . 119.6(9) ?
C14 C15 C16 . . 119.02(12) ?
C14 C15 H15 . . 122.2(10) ?
C16 C15 H15 . . 118.7(10) ?
N2 C16 C17 . . 119.84(11) ?
N2 C16 C15 . . 120.32(11) ?
C17 C16 C15 . . 119.84(11) ?
C16 C17 C12 . . 120.44(12) ?
C16 C17 C8 . . 117.41(11) ?
C12 C17 C8 . . 122.12(11) ?
O3 C18 H18A . . 107.1(10) ?
O3 C18 H18B . . 112.2(9) ?
H18A C18 H18B . . 110.1(14) ?
O3 C18 H18C . . 102.7(10) ?
H18A C18 H18C . . 115.0(15) ?
H18B C18 H18C . . 109.5(14) ?

loop_
_geom_bond_atom_site_label_1
_geom_bond_atom_site_label_2
_geom_bond_site_symmetry_2
_geom_bond_distance
_geom_bond_publ_flag
O1 C11 . 1.2384(16) ?
O2 C2 . 1.3474(16) ?
O2 H1O2 . 0.91(2) ?
O3 C3 . 1.3676(16) ?
O3 C18 . 1.4301(16) ?
N1 C8 . 1.3256(16) ?
N1 C7 . 1.3663(17) ?
N2 C7 . 1.3345(17) ?
N2 C16 . 1.3664(16) ?
C1 C2 . 1.4030(18) ?
C1 C6 . 1.4102(19) ?
C1 C7 . 1.4769(17) ?
C2 C3 . 1.4155(17) ?
C3 C4 . 1.3827(19) ?
C4 C5 . 1.393(2) ?
C4 H4 . 1.000(19) ?
C5 C6 . 1.3777(18) ?
C5 H5 . 0.966(16) ?
C6 H6 . 0.963(18) ?
C8 C17 . 1.4196(18) ?
C8 C9 . 1.4568(19) ?
C9 C10 . 1.3427(19) ?
C9 H9 . 1.028(16) ?
C10 C11 . 1.472(2) ?
C10 H10 . 1.035(17) ?
C11 C12 . 1.4747(18) ?
C12 C13 . 1.3868(19) ?
C12 C17 . 1.4127(17) ?
C13 C14 . 1.4098(19) ?
C13 H13 . 1.085(16) ?
C14 C15 . 1.3739(18) ?
C14 H14 . 0.955(15) ?
C15 C16 . 1.4179(18) ?
C15 H15 . 0.970(17) ?
C16 C17 . 1.4019(18) ?
C18 H18A . 0.976(18) ?
C18 H18B . 0.963(17) ?
C18 H18C . 0.954(18) ?

loop_
_geom_hbond_atom_site_label_D
_geom_hbond_atom_site_label_H
_geom_hbond_atom_site_label_A
_geom_hbond_site_symmetry_A
_geom_hbond_distance_DH
_geom_hbond_distance_HA
_geom_hbond_distance_DA
_geom_hbond_angle_DHA
_geom_hbond_publ_flag
O2 H1O2 N2 1_555 0.91(2) 1.73(2) 2.5583(15) 151(2) y
C15 H15 O2 2_756 0.970(18) 2.437(18) 3.3686(17) 160.8(12) y

loop_
_geom_torsion_atom_site_label_1
_geom_torsion_atom_site_label_2
_geom_torsion_atom_site_label_3
_geom_torsion_atom_site_label_4
_geom_torsion_site_symmetry_1
_geom_torsion_site_symmetry_2
_geom_torsion_site_symmetry_3
_geom_torsion_site_symmetry_4
_geom_torsion
_geom_torsion_publ_flag
C6 C1 C2 O2 . . . . 178.87(11) ?
C7 C1 C2 O2 . . . . -0.90(19) ?
C6 C1 C2 C3 . . . . -1.62(18) ?
C7 C1 C2 C3 . . . . 178.60(10) ?
C18 O3 C3 C4 . . . . 1.88(19) ?
C18 O3 C3 C2 . . . . -177.96(12) ?
O2 C2 C3 O3 . . . . -0.19(17) ?
C1 C2 C3 O3 . . . . -179.73(10) ?
O2 C2 C3 C4 . . . . 179.96(11) ?
C1 C2 C3 C4 . . . . 0.42(18) ?
O3 C3 C4 C5 . . . . -178.86(12) ?
C2 C3 C4 C5 . . . . 0.98(19) ?
C3 C4 C5 C6 . . . . -1.1(2) ?
C4 C5 C6 C1 . . . . -0.1(2) ?
C2 C1 C6 C5 . . . . 1.47(18) ?
C7 C1 C6 C5 . . . . -178.75(11) ?
C16 N2 C7 N1 . . . . -0.21(18) ?
C16 N2 C7 C1 . . . . 179.80(10) ?
C8 N1 C7 N2 . . . . -0.03(18) ?
C8 N1 C7 C1 . . . . 179.96(10) ?
C2 C1 C7 N2 . . . . 2.97(17) ?
C6 C1 C7 N2 . . . . -176.80(11) ?
C2 C1 C7 N1 . . . . -177.02(10) ?
C6 C1 C7 N1 . . . . 3.21(16) ?
C7 N1 C8 C17 . . . . -0.26(17) ?
C7 N1 C8 C9 . . . . 178.60(11) ?
N1 C8 C9 C10 . . . . -178.90(12) ?
C17 C8 C9 C10 . . . . 0.01(19) ?
C8 C9 C10 C11 . . . . -0.6(2) ?
C9 C10 C11 O1 . . . . 179.92(13) ?
C9 C10 C11 C12 . . . . 1.0(2) ?
O1 C11 C12 C13 . . . . -1.6(2) ?
C10 C11 C12 C13 . . . . 177.40(12) ?
O1 C11 C12 C17 . . . . -179.71(12) ?
C10 C11 C12 C17 . . . . -0.76(17) ?
C17 C12 C13 C14 . . . . -0.32(19) ?
C11 C12 C13 C14 . . . . -178.48(12) ?
C12 C13 C14 C15 . . . . 0.4(2) ?
C13 C14 C15 C16 . . . . -0.3(2) ?
C7 N2 C16 C17 . . . . 0.73(17) ?
C7 N2 C16 C15 . . . . -178.36(11) ?
C14 C15 C16 N2 . . . . 179.33(12) ?
C14 C15 C16 C17 . . . . 0.24(19) ?
N2 C16 C17 C12 . . . . -179.29(10) ?
C15 C16 C17 C12 . . . . -0.20(18) ?
N2 C16 C17 C8 . . . . -0.99(17) ?
C15 C16 C17 C8 . . . . 178.10(11) ?
C13 C12 C17 C16 . . . . 0.24(18) ?
C11 C12 C17 C16 . . . . 178.45(10) ?
C13 C12 C17 C8 . . . . -177.98(11) ?
C11 C12 C17 C8 . . . . 0.23(18) ?
N1 C8 C17 C16 . . . . 0.77(17) ?
C9 C8 C17 C16 . . . . -178.10(11) ?
N1 C8 C17 C12 . . . . 179.04(11) ?
C9 C8 C17 C12 . . . . 0.17(17) ?

loop_
_cod_related_entry_id
_cod_related_entry_database
_cod_related_entry_code
1 ChemSpider 30656553
